data_4067147
loop_
_publ_author_name
'Yuki, Masahiro'
'Miyake, Yoshihiro'
'Nishibayashi, Yoshiaki'

_publ_section_title
;
 Preparation of Thiolate-Bridged Dinuclear Ruthenium Complexes Bearing a
 Phosphine Ligand and Application to Propargylic Reduction of Propargylic
 Alcohols with 2-Propanol
;
_journal_issue 22
_journal_name_full Organometallics
_journal_page_first 5994
_journal_paper_doi 10.1021/om100852x
_journal_volume 29
_journal_year 2010
_chemical_formula_sum 'C31 H35 P Ru S2'
_chemical_formula_weight 603.75
_chemical_name_systematic
;
 ?
;
_space_group_IT_number 14
_symmetry_cell_setting monoclinic
_symmetry_space_group_name_Hall '-P 2ybc'
_symmetry_space_group_name_H-M 'P 1 21/c 1'
_atom_sites_solution_hydrogens geom
_atom_sites_solution_primary direct
_atom_sites_solution_secondary difmap
_audit_creation_method SHELXL-97
_cell_angle_alpha 90.00
_cell_angle_beta 99.3060(10)
_cell_angle_gamma 90.00
_cell_formula_units_Z 4
_cell_length_a 8.1044(3)
_cell_length_b 20.0487(5)
_cell_length_c 17.4171(5)
_cell_measurement_temperature 173(1)
_cell_volume 2792.73(15)
_computing_structure_refinement 'SHELXL-97 (Sheldrick, 2008)'
_diffrn_ambient_temperature 173(1)
_diffrn_measured_fraction_theta_full 0.998
_diffrn_measured_fraction_theta_max 0.998
_diffrn_radiation_monochromator graphite
_diffrn_radiation_source 'fine-focus sealed tube'
_diffrn_radiation_type MoK\a
_diffrn_radiation_wavelength 0.71069
_diffrn_reflns_av_R_equivalents 0.0258
_diffrn_reflns_av_sigmaI/netI 0.0203
_diffrn_reflns_limit_h_max 9
_diffrn_reflns_limit_h_min -9
_diffrn_reflns_limit_k_max 24
_diffrn_reflns_limit_k_min -24
_diffrn_reflns_limit_l_max 20
_diffrn_reflns_limit_l_min -20
_diffrn_reflns_number 22189
_diffrn_reflns_theta_full 25.35
_diffrn_reflns_theta_max 25.35
_diffrn_reflns_theta_min 3.12
_exptl_absorpt_coefficient_mu 0.787
_exptl_absorpt_correction_T_max 0.8893
_exptl_absorpt_correction_T_min 0.8250
_exptl_absorpt_correction_type numerical
_exptl_crystal_colour purple
_exptl_crystal_density_diffrn 1.436
_exptl_crystal_density_method 'not measured'
_exptl_crystal_description needle
_exptl_crystal_F_000 1248
_exptl_crystal_size_max 0.50
_exptl_crystal_size_mid 0.40
_exptl_crystal_size_min 0.35
_refine_diff_density_max 1.347
_refine_diff_density_min -0.670
_refine_diff_density_rms 0.093
_refine_ls_extinction_method none
_refine_ls_goodness_of_fit_ref 1.085
_refine_ls_hydrogen_treatment riding
_refine_ls_matrix_type full
_refine_ls_number_parameters 321
_refine_ls_number_reflns 5101
_refine_ls_number_restraints 0
_refine_ls_restrained_S_all 1.085
_refine_ls_R_factor_all 0.0410
_refine_ls_R_factor_gt 0.0376
_refine_ls_shift/su_max 0.001
_refine_ls_shift/su_mean 0.000
_refine_ls_structure_factor_coef Fsqd
_refine_ls_weighting_details 'calc w=1/[\s^2^(Fo^2^)+(0.0467P)^2^+6.5281P] where P=(Fo^2^+2Fc^2^)/3'
_refine_ls_weighting_scheme calc
_refine_ls_wR_factor_gt 0.1018
_refine_ls_wR_factor_ref 0.1040
_reflns_number_gt 4689
_reflns_number_total 5101
_reflns_threshold_expression >2\s(I)
_cod_data_source_file om100852x_si_002.cif
_cod_data_source_block 2a
_cod_original_sg_symbol_H-M 'p 21/c'
_cod_database_code 4067147

loop_
_symmetry_equiv_pos_as_xyz
'x, y, z'
'-x, y+1/2, -z+1/2'
'-x, -y, -z'
'x, -y-1/2, z-1/2'

loop_
_atom_site_label
_atom_site_type_symbol
_atom_site_fract_x
_atom_site_fract_y
_atom_site_fract_z
_atom_site_U_iso_or_equiv
_atom_site_adp_type
_atom_site_occupancy
_atom_site_symmetry_multiplicity
_atom_site_calc_flag
_atom_site_refinement_flags
Ru1 Ru 0.72840(3) 0.108556(13) 0.628668(14) 0.02413(10) Uani 1 1 d .
P1 P 0.71957(11) 0.17045(4) 0.73672(5) 0.02421(19) Uani 1 1 d .
S1 S 0.57963(12) 0.03147(4) 0.68813(5) 0.0339(2) Uani 1 1 d .
S2 S 0.52938(12) 0.18231(5) 0.56940(5) 0.0342(2) Uani 1 1 d .
C4 C 0.8292(5) 0.02927(19) 0.5570(2) 0.0366(8) Uani 1 1 d .
C11 C 0.9088(4) 0.20345(18) 0.79443(19) 0.0294(7) Uani 1 1 d .
C12 C 1.0011(5) 0.1637(2) 0.8515(2) 0.0367(8) Uani 1 1 d .
H12 H 0.9608 0.1219 0.8627 0.044 Uiso 1 1 calc R
C29 C 0.8563(11) 0.3938(3) 0.6229(3) 0.092(3) Uani 1 1 d .
C30 C 1.0028(12) 0.4697(3) 0.6020(3) 0.112(3) Uani 1 1 d .
C24 C 0.5027(4) 0.24566(17) 0.6363(2) 0.0302(7) Uani 1 1 d .
C5 C 0.9489(5) 0.0408(2) 0.6259(2) 0.0389(9) Uani 1 1 d .
C17 C 0.6229(4) 0.12325(18) 0.80709(19) 0.0278(7) Uani 1 1 d .
C21 C 0.5326(5) 0.1055(2) 0.9310(2) 0.0423(10) Uani 1 1 d .
H21 H 0.5256 0.1197 0.9812 0.051 Uiso 1 1 calc R
C23 C 0.5882(4) 0.24330(17) 0.7127(2) 0.0287(7) Uani 1 1 d .
C18 C 0.5578(4) 0.06121(17) 0.78141(19) 0.0292(7) Uani 1 1 d .
C26 C 0.3799(5) 0.3505(2) 0.6656(3) 0.0462(10) Uani 1 1 d .
H26 H 0.3100 0.3864 0.6498 0.055 Uiso 1 1 calc R
C16 C 0.9710(5) 0.2656(2) 0.7787(2) 0.0394(9) Uani 1 1 d .
H16 H 0.9112 0.2926 0.7406 0.047 Uiso 1 1 calc R
C19 C 0.4752(5) 0.02266(19) 0.8305(2) 0.0369(8) Uani 1 1 d .
H19 H 0.4271 -0.0178 0.8132 0.044 Uiso 1 1 calc R
C25 C 0.3961(5) 0.29954(19) 0.6136(2) 0.0393(9) Uani 1 1 d .
H25 H 0.3359 0.3011 0.5634 0.047 Uiso 1 1 calc R
C27 C 0.4668(5) 0.34849(19) 0.7410(3) 0.0434(10) Uani 1 1 d .
H27 H 0.4563 0.3831 0.7755 0.052 Uiso 1 1 calc R
C28 C 0.5688(5) 0.29483(19) 0.7643(2) 0.0375(8) Uani 1 1 d .
H28 H 0.6255 0.2929 0.8152 0.045 Uiso 1 1 calc R
C22 C 0.6108(5) 0.1451(2) 0.8821(2) 0.0354(8) Uani 1 1 d .
H22 H 0.6551 0.1862 0.8994 0.042 Uiso 1 1 calc R
C3 C 0.8122(5) 0.0896(2) 0.5137(2) 0.0365(8) Uani 1 1 d .
C31 C 0.9742(10) 0.4665(4) 0.5165(5) 0.098(2) Uani 1 1 d .
C2 C 0.9215(5) 0.1380(2) 0.5563(2) 0.0392(9) Uani 1 1 d .
C10 C 1.0120(7) -0.0105(3) 0.6858(3) 0.0687(15) Uani 1 1 d .
H10A H 1.0972 -0.0368 0.6679 0.103 Uiso 1 1 calc R
H10B H 0.9214 -0.0389 0.6944 0.103 Uiso 1 1 calc R
H10C H 1.0579 0.0113 0.7336 0.103 Uiso 1 1 calc R
C20 C 0.4654(5) 0.0449(2) 0.9046(2) 0.0417(9) Uani 1 1 d .
H20 H 0.4125 0.0186 0.9374 0.050 Uiso 1 1 calc R
C15 C 1.1228(6) 0.2876(2) 0.8199(3) 0.0523(11) Uani 1 1 d .
H15 H 1.1636 0.3294 0.8095 0.063 Uiso 1 1 calc R
C1 C 1.0078(5) 0.1069(2) 0.6241(2) 0.0395(9) Uani 1 1 d .
C9 C 0.7488(6) -0.0365(2) 0.5325(3) 0.0570(12) Uani 1 1 d .
H9A H 0.6482 -0.0290 0.4962 0.086 Uiso 1 1 calc R
H9B H 0.7224 -0.0594 0.5773 0.086 Uiso 1 1 calc R
H9C H 0.8246 -0.0630 0.5084 0.086 Uiso 1 1 calc R
C14 C 1.2124(5) 0.2479(3) 0.8758(3) 0.0526(12) Uani 1 1 d .
H14 H 1.3139 0.2628 0.9030 0.063 Uiso 1 1 calc R
C13 C 1.1526(5) 0.1860(2) 0.8917(2) 0.0472(10) Uani 1 1 d .
H13 H 1.2140 0.1591 0.9295 0.057 Uiso 1 1 calc R
C7 C 0.9521(8) 0.2071(3) 0.5287(3) 0.0691(16) Uani 1 1 d .
H7A H 0.9970 0.2343 0.5724 0.104 Uiso 1 1 calc R
H7B H 0.8486 0.2259 0.5033 0.104 Uiso 1 1 calc R
H7C H 1.0302 0.2052 0.4928 0.104 Uiso 1 1 calc R
C8 C 0.7099(7) 0.1011(3) 0.4357(2) 0.0574(13) Uani 1 1 d .
H8A H 0.6478 0.0614 0.4191 0.086 Uiso 1 1 calc R
H8B H 0.7822 0.1119 0.3989 0.086 Uiso 1 1 calc R
H8C H 0.6338 0.1373 0.4388 0.086 Uiso 1 1 calc R
C6 C 1.1533(5) 0.1359(3) 0.6781(3) 0.0608(14) Uani 1 1 d .
H6A H 1.1621 0.1148 0.7281 0.091 Uiso 1 1 calc R
H6B H 1.1367 0.1829 0.6836 0.091 Uiso 1 1 calc R
H6C H 1.2543 0.1284 0.6572 0.091 Uiso 1 1 calc R

loop_
_atom_site_aniso_label
_atom_site_aniso_U_11
_atom_site_aniso_U_22
_atom_site_aniso_U_33
_atom_site_aniso_U_23
_atom_site_aniso_U_13
_atom_site_aniso_U_12
Ru1 0.02730(17) 0.02466(16) 0.02111(15) -0.00178(10) 0.00591(11) -0.00088(10)
P1 0.0260(4) 0.0244(4) 0.0223(4) -0.0019(3) 0.0041(3) 0.0001(3)
S1 0.0443(5) 0.0267(4) 0.0335(5) -0.0042(3) 0.0149(4) -0.0077(4)
S2 0.0365(5) 0.0384(5) 0.0258(4) -0.0005(4) -0.0010(3) 0.0053(4)
C4 0.039(2) 0.036(2) 0.039(2) -0.0101(16) 0.0158(16) 0.0007(16)
C11 0.0271(18) 0.0345(18) 0.0270(17) -0.0080(14) 0.0055(13) 0.0007(14)
C12 0.032(2) 0.045(2) 0.0330(19) -0.0037(16) 0.0049(15) 0.0022(16)
C29 0.177(7) 0.070(4) 0.029(2) 0.012(2) 0.019(3) 0.073(4)
C30 0.261(10) 0.032(3) 0.034(3) 0.002(2) -0.003(4) 0.045(4)
C24 0.0280(18) 0.0284(17) 0.0351(18) 0.0032(14) 0.0074(14) -0.0025(14)
C5 0.039(2) 0.047(2) 0.0335(19) -0.0020(17) 0.0139(16) 0.0131(17)
C17 0.0256(17) 0.0338(18) 0.0244(16) 0.0026(14) 0.0050(13) 0.0037(14)
C21 0.037(2) 0.068(3) 0.0236(18) 0.0030(17) 0.0086(15) 0.0108(19)
C23 0.0277(17) 0.0249(17) 0.0341(18) 0.0001(14) 0.0069(14) -0.0004(13)
C18 0.0293(18) 0.0313(18) 0.0280(17) 0.0049(14) 0.0077(14) 0.0046(14)
C26 0.040(2) 0.0285(19) 0.071(3) 0.0078(19) 0.013(2) 0.0062(17)
C16 0.035(2) 0.040(2) 0.043(2) -0.0028(17) 0.0068(17) -0.0043(16)
C19 0.038(2) 0.035(2) 0.039(2) 0.0102(16) 0.0107(16) 0.0013(16)
C25 0.033(2) 0.038(2) 0.046(2) 0.0103(17) 0.0045(17) 0.0036(16)
C27 0.043(2) 0.0284(19) 0.061(3) -0.0081(18) 0.015(2) 0.0019(17)
C28 0.038(2) 0.0334(19) 0.042(2) -0.0078(16) 0.0087(16) 0.0007(16)
C22 0.0320(19) 0.046(2) 0.0278(18) -0.0027(16) 0.0043(15) 0.0041(16)
C3 0.041(2) 0.045(2) 0.0259(17) -0.0046(16) 0.0132(15) 0.0038(17)
C31 0.114(6) 0.082(5) 0.107(5) -0.003(4) 0.044(5) 0.000(4)
C2 0.041(2) 0.043(2) 0.040(2) -0.0045(17) 0.0237(17) -0.0044(17)
C10 0.075(4) 0.076(4) 0.057(3) 0.016(3) 0.018(3) 0.041(3)
C20 0.035(2) 0.055(3) 0.036(2) 0.0171(18) 0.0124(16) 0.0044(18)
C15 0.042(2) 0.049(3) 0.068(3) -0.017(2) 0.016(2) -0.016(2)
C1 0.031(2) 0.054(2) 0.037(2) -0.0142(17) 0.0164(16) -0.0011(17)
C9 0.063(3) 0.041(2) 0.073(3) -0.025(2) 0.029(2) -0.006(2)
C14 0.026(2) 0.079(3) 0.050(3) -0.026(2) 0.0016(18) -0.007(2)
C13 0.032(2) 0.071(3) 0.037(2) -0.007(2) -0.0001(17) 0.005(2)
C7 0.088(4) 0.051(3) 0.082(4) 0.004(3) 0.053(3) -0.013(3)
C8 0.063(3) 0.083(4) 0.026(2) -0.001(2) 0.009(2) 0.014(3)
C6 0.031(2) 0.094(4) 0.059(3) -0.032(3) 0.013(2) -0.004(2)

loop_
_atom_type_symbol
_atom_type_description
_atom_type_scat_dispersion_real
_atom_type_scat_dispersion_imag
_atom_type_scat_source
C C 0.0033 0.0016 'International Tables Vol C Tables 4.2.6.8 and 6.1.1.4'
H H 0.0000 0.0000 'International Tables Vol C Tables 4.2.6.8 and 6.1.1.4'
P P 0.1023 0.0942 'International Tables Vol C Tables 4.2.6.8 and 6.1.1.4'
S S 0.1246 0.1234 'International Tables Vol C Tables 4.2.6.8 and 6.1.1.4'
Ru Ru -1.2594 0.8363 'International Tables Vol C Tables 4.2.6.8 and 6.1.1.4'

loop_
_geom_angle_atom_site_label_1
_geom_angle_atom_site_label_2
_geom_angle_atom_site_label_3
_geom_angle
_geom_angle_site_symmetry_3
C2 Ru1 C3 37.33(15) .
C2 Ru1 C5 61.18(15) .
C3 Ru1 C5 61.55(14) .
C2 Ru1 C4 61.71(14) .
C3 Ru1 C4 36.77(14) .
C5 Ru1 C4 37.13(14) .
C2 Ru1 P1 116.21(10) .
C3 Ru1 P1 152.54(11) .
C5 Ru1 P1 118.70(10) .
C4 Ru1 P1 155.41(11) .
C2 Ru1 C1 36.51(15) .
C3 Ru1 C1 61.43(14) .
C5 Ru1 C1 36.28(15) .
C4 Ru1 C1 61.29(14) .
P1 Ru1 C1 101.64(10) .
C2 Ru1 S2 94.63(11) .
C3 Ru1 S2 90.00(11) .
C5 Ru1 S2 151.35(10) .
C4 Ru1 S2 119.63(11) .
P1 Ru1 S2 84.65(3) .
C1 Ru1 S2 128.38(11) .
C2 Ru1 S1 153.16(11) .
C3 Ru1 S1 122.80(11) .
C5 Ru1 S1 94.59(11) .
C4 Ru1 S1 92.21(10) .
P1 Ru1 S1 84.55(3) .
C1 Ru1 S1 126.91(11) .
S2 Ru1 S1 104.60(4) .
C23 P1 C11 104.21(16) .
C23 P1 C17 105.85(16) .
C11 P1 C17 103.48(16) .
C23 P1 Ru1 110.20(12) .
C11 P1 Ru1 121.46(11) .
C17 P1 Ru1 110.43(12) .
C18 S1 Ru1 108.92(12) .
C24 S2 Ru1 108.56(12) .
C3 C4 C5 107.5(3) .
C3 C4 C9 126.6(4) .
C5 C4 C9 125.7(4) .
C3 C4 Ru1 71.4(2) .
C5 C4 Ru1 71.3(2) .
C9 C4 Ru1 126.7(3) .
C16 C11 C12 118.9(3) .
C16 C11 P1 121.3(3) .
C12 C11 P1 119.6(3) .
C13 C12 C11 120.3(4) .
C13 C12 H12 119.8 .
C11 C12 H12 119.8 .
C31 C30 C29 98.6(5) .
C23 C24 C25 118.9(3) .
C23 C24 S2 120.7(3) .
C25 C24 S2 120.4(3) .
C1 C5 C4 108.6(4) .
C1 C5 C10 125.6(4) .
C4 C5 C10 125.5(4) .
C1 C5 Ru1 72.9(2) .
C4 C5 Ru1 71.5(2) .
C10 C5 Ru1 125.6(3) .
C18 C17 C22 119.9(3) .
C18 C17 P1 115.4(2) .
C22 C17 P1 124.7(3) .
C20 C21 C22 119.6(4) .
C20 C21 H21 120.2 .
C22 C21 H21 120.2 .
C28 C23 C24 119.9(3) .
C28 C23 P1 124.7(3) .
C24 C23 P1 115.4(3) .
C17 C18 C19 119.3(3) .
C17 C18 S1 120.4(3) .
C19 C18 S1 120.3(3) .
C25 C26 C27 120.7(4) .
C25 C26 H26 119.7 .
C27 C26 H26 119.7 .
C11 C16 C15 120.1(4) .
C11 C16 H16 119.9 .
C15 C16 H16 119.9 .
C20 C19 C18 119.9(4) .
C20 C19 H19 120.1 .
C18 C19 H19 120.1 .
C26 C25 C24 120.2(4) .
C26 C25 H25 119.9 .
C24 C25 H25 119.9 .
C28 C27 C26 119.4(4) .
C28 C27 H27 120.3 .
C26 C27 H27 120.3 .
C27 C28 C23 120.9(4) .
C27 C28 H28 119.6 .
C23 C28 H28 119.6 .
C21 C22 C17 120.1(4) .
C21 C22 H22 119.9 .
C17 C22 H22 119.9 .
C4 C3 C2 107.6(3) .
C4 C3 C8 127.4(4) .
C2 C3 C8 124.8(4) .
C4 C3 Ru1 71.9(2) .
C2 C3 Ru1 71.1(2) .
C8 C3 Ru1 125.6(3) .
C30 C31 C31 109.3(8) 3_766
C1 C2 C3 108.3(3) .
C1 C2 C7 126.0(4) .
C3 C2 C7 125.4(4) .
C1 C2 Ru1 73.2(2) .
C3 C2 Ru1 71.6(2) .
C7 C2 Ru1 126.2(3) .
C5 C10 H10A 109.5 .
C5 C10 H10B 109.5 .
H10A C10 H10B 109.5 .
C5 C10 H10C 109.5 .
H10A C10 H10C 109.5 .
H10B C10 H10C 109.5 .
C21 C20 C19 121.1(4) .
C21 C20 H20 119.5 .
C19 C20 H20 119.5 .
C14 C15 C16 120.3(4) .
C14 C15 H15 119.8 .
C16 C15 H15 119.8 .
C5 C1 C2 107.9(4) .
C5 C1 C6 125.7(4) .
C2 C1 C6 125.8(4) .
C5 C1 Ru1 70.8(2) .
C2 C1 Ru1 70.3(2) .
C6 C1 Ru1 131.1(3) .
C4 C9 H9A 109.5 .
C4 C9 H9B 109.5 .
H9A C9 H9B 109.5 .
C4 C9 H9C 109.5 .
H9A C9 H9C 109.5 .
H9B C9 H9C 109.5 .
C15 C14 C13 120.2(4) .
C15 C14 H14 119.9 .
C13 C14 H14 119.9 .
C14 C13 C12 120.1(4) .
C14 C13 H13 120.0 .
C12 C13 H13 120.0 .
C2 C7 H7A 109.5 .
C2 C7 H7B 109.5 .
H7A C7 H7B 109.5 .
C2 C7 H7C 109.5 .
H7A C7 H7C 109.5 .
H7B C7 H7C 109.5 .
C3 C8 H8A 109.5 .
C3 C8 H8B 109.5 .
H8A C8 H8B 109.5 .
C3 C8 H8C 109.5 .
H8A C8 H8C 109.5 .
H8B C8 H8C 109.5 .
C1 C6 H6A 109.5 .
C1 C6 H6B 109.5 .
H6A C6 H6B 109.5 .
C1 C6 H6C 109.5 .
H6A C6 H6C 109.5 .
H6B C6 H6C 109.5 .

loop_
_geom_bond_atom_site_label_1
_geom_bond_atom_site_label_2
_geom_bond_distance
_geom_bond_site_symmetry_2
Ru1 C2 2.242(4) .
Ru1 C3 2.248(3) .
Ru1 C5 2.251(4) .
Ru1 C4 2.254(4) .
Ru1 P1 2.2650(8) .
Ru1 C1 2.279(4) .
Ru1 S2 2.3055(9) .
Ru1 S1 2.3061(9) .
P1 C23 1.816(3) .
P1 C11 1.817(4) .
P1 C17 1.823(3) .
S1 C18 1.766(3) .
S2 C24 1.760(4) .
C4 C3 1.420(6) .
C4 C5 1.434(6) .
C4 C9 1.501(6) .
C11 C16 1.388(5) .
C11 C12 1.394(5) .
C12 C13 1.386(6) .
C12 H12 0.9300 .
C29 C30 2.000(11) .
C30 C31 1.471(9) .
C24 C23 1.398(5) .
C24 C25 1.400(5) .
C5 C1 1.411(6) .
C5 C10 1.496(6) .
C17 C18 1.396(5) .
C17 C22 1.397(5) .
C21 C20 1.378(6) .
C21 C22 1.389(6) .
C21 H21 0.9300 .
C23 C28 1.395(5) .
C18 C19 1.400(5) .
C26 C25 1.386(6) .
C26 C27 1.387(6) .
C26 H26 0.9300 .
C16 C15 1.391(6) .
C16 H16 0.9300 .
C19 C20 1.381(6) .
C19 H19 0.9300 .
C25 H25 0.9300 .
C27 C28 1.377(6) .
C27 H27 0.9300 .
C28 H28 0.9300 .
C22 H22 0.9300 .
C3 C2 1.437(6) .
C3 C8 1.491(6) .
C31 C31 1.545(14) 3_766
C2 C1 1.417(6) .
C2 C7 1.499(6) .
C10 H10A 0.9600 .
C10 H10B 0.9600 .
C10 H10C 0.9600 .
C20 H20 0.9300 .
C15 C14 1.371(7) .
C15 H15 0.9300 .
C1 C6 1.501(6) .
C9 H9A 0.9600 .
C9 H9B 0.9600 .
C9 H9C 0.9600 .
C14 C13 1.377(7) .
C14 H14 0.9300 .
C13 H13 0.9300 .
C7 H7A 0.9600 .
C7 H7B 0.9600 .
C7 H7C 0.9600 .
C8 H8A 0.9600 .
C8 H8B 0.9600 .
C8 H8C 0.9600 .
C6 H6A 0.9600 .
C6 H6B 0.9600 .
C6 H6C 0.9600 .

loop_
_geom_torsion_atom_site_label_1
_geom_torsion_atom_site_label_2
_geom_torsion_atom_site_label_3
_geom_torsion_atom_site_label_4
_geom_torsion
_geom_torsion_site_symmetry_4
C2 Ru1 P1 C23 86.08(17) .
C3 Ru1 P1 C23 73.2(3) .
C5 Ru1 P1 C23 156.02(17) .
C4 Ru1 P1 C23 164.9(3) .
C1 Ru1 P1 C23 121.67(16) .
S2 Ru1 P1 C23 -6.46(12) .
S1 Ru1 P1 C23 -111.72(12) .
C2 Ru1 P1 C11 -36.04(19) .
C3 Ru1 P1 C11 -49.0(3) .
C5 Ru1 P1 C11 33.90(19) .
C4 Ru1 P1 C11 42.8(3) .
C1 Ru1 P1 C11 -0.45(18) .
S2 Ru1 P1 C11 -128.58(14) .
S1 Ru1 P1 C11 126.16(14) .
C2 Ru1 P1 C17 -157.34(17) .
C3 Ru1 P1 C17 -170.3(3) .
C5 Ru1 P1 C17 -87.40(17) .
C4 Ru1 P1 C17 -78.5(3) .
C1 Ru1 P1 C17 -121.75(16) .
S2 Ru1 P1 C17 110.12(12) .
S1 Ru1 P1 C17 4.86(12) .
C2 Ru1 S1 C18 138.9(3) .
C3 Ru1 S1 C18 173.68(17) .
C5 Ru1 S1 C18 114.80(16) .
C4 Ru1 S1 C18 151.92(16) .
P1 Ru1 S1 C18 -3.65(12) .
C1 Ru1 S1 C18 96.83(17) .
S2 Ru1 S1 C18 -86.66(13) .
C2 Ru1 S2 C24 -110.31(16) .
C3 Ru1 S2 C24 -147.40(16) .
C5 Ru1 S2 C24 -140.9(3) .
C4 Ru1 S2 C24 -170.25(17) .
P1 Ru1 S2 C24 5.63(12) .
C1 Ru1 S2 C24 -94.99(17) .
S1 Ru1 S2 C24 88.56(13) .
C2 Ru1 C4 C3 -38.0(2) .
C5 Ru1 C4 C3 -116.7(3) .
P1 Ru1 C4 C3 -129.7(3) .
C1 Ru1 C4 C3 -79.8(3) .
S2 Ru1 C4 C3 40.4(3) .
S1 Ru1 C4 C3 148.6(2) .
C2 Ru1 C4 C5 78.7(3) .
C3 Ru1 C4 C5 116.7(3) .
P1 Ru1 C4 C5 -13.0(4) .
C1 Ru1 C4 C5 36.9(2) .
S2 Ru1 C4 C5 157.1(2) .
S1 Ru1 C4 C5 -94.7(2) .
C2 Ru1 C4 C9 -160.2(4) .
C3 Ru1 C4 C9 -122.2(5) .
C5 Ru1 C4 C9 121.1(5) .
P1 Ru1 C4 C9 108.1(4) .
C1 Ru1 C4 C9 158.0(4) .
S2 Ru1 C4 C9 -81.8(4) .
S1 Ru1 C4 C9 26.4(4) .
C23 P1 C11 C16 -35.2(3) .
C17 P1 C11 C16 -145.7(3) .
Ru1 P1 C11 C16 89.7(3) .
C23 P1 C11 C12 150.0(3) .
C17 P1 C11 C12 39.5(3) .
Ru1 P1 C11 C12 -85.0(3) .
C16 C11 C12 C13 -0.1(5) .
P1 C11 C12 C13 174.8(3) .
Ru1 S2 C24 C23 -3.6(3) .
Ru1 S2 C24 C25 175.9(3) .
C3 C4 C5 C1 -1.3(4) .
C9 C4 C5 C1 173.8(4) .
Ru1 C4 C5 C1 -64.0(3) .
C3 C4 C5 C10 -176.3(4) .
C9 C4 C5 C10 -1.2(6) .
Ru1 C4 C5 C10 121.1(4) .
C3 C4 C5 Ru1 62.6(2) .
C9 C4 C5 Ru1 -122.2(4) .
C2 Ru1 C5 C1 36.8(2) .
C3 Ru1 C5 C1 79.6(2) .
C4 Ru1 C5 C1 117.0(3) .
P1 Ru1 C5 C1 -69.1(2) .
S2 Ru1 C5 C1 72.2(3) .
S1 Ru1 C5 C1 -155.4(2) .
C2 Ru1 C5 C4 -80.2(2) .
C3 Ru1 C5 C4 -37.5(2) .
P1 Ru1 C5 C4 173.88(19) .
C1 Ru1 C5 C4 -117.0(3) .
S2 Ru1 C5 C4 -44.8(4) .
S1 Ru1 C5 C4 87.6(2) .
C2 Ru1 C5 C10 158.8(5) .
C3 Ru1 C5 C10 -158.4(5) .
C4 Ru1 C5 C10 -121.0(5) .
P1 Ru1 C5 C10 52.9(5) .
C1 Ru1 C5 C10 122.0(5) .
S2 Ru1 C5 C10 -165.8(3) .
S1 Ru1 C5 C10 -33.4(4) .
C23 P1 C17 C18 113.6(3) .
C11 P1 C17 C18 -137.1(3) .
Ru1 P1 C17 C18 -5.6(3) .
C23 P1 C17 C22 -66.2(3) .
C11 P1 C17 C22 43.1(3) .
Ru1 P1 C17 C22 174.5(3) .
C25 C24 C23 C28 -1.2(5) .
S2 C24 C23 C28 178.4(3) .
C25 C24 C23 P1 178.7(3) .
S2 C24 C23 P1 -1.7(4) .
C11 P1 C23 C28 -41.9(4) .
C17 P1 C23 C28 66.9(3) .
Ru1 P1 C23 C28 -173.7(3) .
C11 P1 C23 C24 138.2(3) .
C17 P1 C23 C24 -113.0(3) .
Ru1 P1 C23 C24 6.4(3) .
C22 C17 C18 C19 2.4(5) .
P1 C17 C18 C19 -177.4(3) .
C22 C17 C18 S1 -177.4(3) .
P1 C17 C18 S1 2.7(4) .
Ru1 S1 C18 C17 1.4(3) .
Ru1 S1 C18 C19 -178.5(3) .
C12 C11 C16 C15 -0.3(6) .
P1 C11 C16 C15 -175.1(3) .
C17 C18 C19 C20 -2.8(5) .
S1 C18 C19 C20 177.0(3) .
C27 C26 C25 C24 -0.9(6) .
C23 C24 C25 C26 1.8(6) .
S2 C24 C25 C26 -177.7(3) .
C25 C26 C27 C28 -0.7(6) .
C26 C27 C28 C23 1.3(6) .
C24 C23 C28 C27 -0.4(6) .
P1 C23 C28 C27 179.8(3) .
C20 C21 C22 C17 -0.8(6) .
C18 C17 C22 C21 -0.6(5) .
P1 C17 C22 C21 179.2(3) .
C5 C4 C3 C2 -0.1(4) .
C9 C4 C3 C2 -175.2(4) .
Ru1 C4 C3 C2 62.5(2) .
C5 C4 C3 C8 176.0(4) .
C9 C4 C3 C8 0.9(6) .
Ru1 C4 C3 C8 -121.4(4) .
C5 C4 C3 Ru1 -62.6(2) .
C9 C4 C3 Ru1 122.3(4) .
C2 Ru1 C3 C4 116.7(3) .
C5 Ru1 C3 C4 37.8(2) .
P1 Ru1 C3 C4 136.0(2) .
C1 Ru1 C3 C4 79.3(3) .
S2 Ru1 C3 C4 -145.7(2) .
S1 Ru1 C3 C4 -38.2(3) .
C5 Ru1 C3 C2 -78.8(3) .
C4 Ru1 C3 C2 -116.7(3) .
P1 Ru1 C3 C2 19.3(4) .
C1 Ru1 C3 C2 -37.3(2) .
S2 Ru1 C3 C2 97.7(2) .
S1 Ru1 C3 C2 -154.9(2) .
C2 Ru1 C3 C8 -119.8(5) .
C5 Ru1 C3 C8 161.3(4) .
C4 Ru1 C3 C8 123.5(5) .
P1 Ru1 C3 C8 -100.5(4) .
C1 Ru1 C3 C8 -157.2(4) .
S2 Ru1 C3 C8 -22.2(4) .
S1 Ru1 C3 C8 85.3(4) .
C29 C30 C31 C31 161.4(7) 3_766
C4 C3 C2 C1 1.5(4) .
C8 C3 C2 C1 -174.8(4) .
Ru1 C3 C2 C1 64.5(3) .
C4 C3 C2 C7 175.3(4) .
C8 C3 C2 C7 -1.0(6) .
Ru1 C3 C2 C7 -121.7(4) .
C4 C3 C2 Ru1 -63.0(2) .
C8 C3 C2 Ru1 120.8(4) .
C3 Ru1 C2 C1 -116.5(3) .
C5 Ru1 C2 C1 -36.6(2) .
C4 Ru1 C2 C1 -79.1(2) .
P1 Ru1 C2 C1 73.3(2) .
S2 Ru1 C2 C1 159.6(2) .
S1 Ru1 C2 C1 -64.3(3) .
C5 Ru1 C2 C3 79.9(3) .
C4 Ru1 C2 C3 37.4(2) .
P1 Ru1 C2 C3 -170.2(2) .
C1 Ru1 C2 C3 116.5(3) .
S2 Ru1 C2 C3 -83.9(2) .
S1 Ru1 C2 C3 52.2(4) .
C3 Ru1 C2 C7 120.8(5) .
C5 Ru1 C2 C7 -159.3(5) .
C4 Ru1 C2 C7 158.2(5) .
P1 Ru1 C2 C7 -49.4(5) .
C1 Ru1 C2 C7 -122.7(5) .
S2 Ru1 C2 C7 36.9(4) .
S1 Ru1 C2 C7 173.0(3) .
C22 C21 C20 C19 0.4(6) .
C18 C19 C20 C21 1.4(6) .
C11 C16 C15 C14 0.5(6) .
C4 C5 C1 C2 2.3(4) .
C10 C5 C1 C2 177.2(4) .
Ru1 C5 C1 C2 -60.8(3) .
C4 C5 C1 C6 -169.6(3) .
C10 C5 C1 C6 5.4(6) .
Ru1 C5 C1 C6 127.3(4) .
C4 C5 C1 Ru1 63.1(3) .
C10 C5 C1 Ru1 -122.0(4) .
C3 C2 C1 C5 -2.3(4) .
C7 C2 C1 C5 -176.0(4) .
Ru1 C2 C1 C5 61.1(3) .
C3 C2 C1 C6 169.5(4) .
C7 C2 C1 C6 -4.2(6) .
Ru1 C2 C1 C6 -127.0(4) .
C3 C2 C1 Ru1 -63.4(2) .
C7 C2 C1 Ru1 122.8(4) .
C2 Ru1 C1 C5 -118.1(3) .
C3 Ru1 C1 C5 -79.9(2) .
C4 Ru1 C1 C5 -37.8(2) .
P1 Ru1 C1 C5 123.2(2) .
S2 Ru1 C1 C5 -144.38(19) .
S1 Ru1 C1 C5 31.3(3) .
C3 Ru1 C1 C2 38.2(2) .
C5 Ru1 C1 C2 118.1(3) .
C4 Ru1 C1 C2 80.3(2) .
P1 Ru1 C1 C2 -118.7(2) .
S2 Ru1 C1 C2 -26.3(3) .
S1 Ru1 C1 C2 149.43(19) .
C2 Ru1 C1 C6 120.8(5) .
C3 Ru1 C1 C6 159.0(5) .
C5 Ru1 C1 C6 -121.1(6) .
C4 Ru1 C1 C6 -158.9(5) .
P1 Ru1 C1 C6 2.1(5) .
S2 Ru1 C1 C6 94.5(5) .
S1 Ru1 C1 C6 -89.8(5) .
C16 C15 C14 C13 -0.2(7) .
C15 C14 C13 C12 -0.3(6) .
C11 C12 C13 C14 0.4(6) .
